data_7006182
loop_
_publ_author_name
'Sahoo, Subash Chandra'
'Ray, Manabendra'

_publ_section_title
;
 Ferrocene substitution in amino acids strengthens the axial binding in
 Cu(II) complexes and separates the hydrophobic and hydrophilic region
 in the crystals.
;
_journal_issue 44
_journal_name_full 'Dalton transactions (Cambridge, England : 2003)'
_journal_page_first 5148
_journal_page_last 5155
_journal_paper_doi 10.1039/b709662c
_journal_year 2007
_chemical_absolute_configuration syn
_chemical_compound_source Synthesized
_chemical_formula_moiety 'C30 H39 Cu Fe2 N2 O10'
_chemical_formula_sum 'C30 H39 Cu Fe2 N2 O10'
_chemical_formula_weight 762.89
_chemical_name_common Cu(S-fThr)2
_space_group_IT_number 19
_symmetry_cell_setting orthorhombic
_symmetry_Int_Tables_number 19
_symmetry_space_group_name_Hall 'P 2ac 2ab'
_symmetry_space_group_name_H-M 'P 21 21 21'
_atom_sites_solution_hydrogens geom
_atom_sites_solution_primary direct
_atom_sites_solution_secondary difmap
_audit_creation_method SHELXL-97
_cell_angle_alpha 90.00
_cell_angle_beta 90.00
_cell_angle_gamma 90.00
_cell_formula_units_Z 4
_cell_length_a 7.4664(4)
_cell_length_b 14.7857(8)
_cell_length_c 30.2110(17)
_cell_measurement_reflns_used 4739
_cell_measurement_temperature 298(2)
_cell_measurement_theta_max 17.81
_cell_measurement_theta_min 2.45
_cell_volume 3335.2(3)
_computing_cell_refinement 'Bruker SMART'
_computing_data_collection 'Bruker SMART'
_computing_data_reduction 'Bruker SMART'
_computing_molecular_graphics 'Bruker SHELXTL'
_computing_publication_material 'Bruker SHELXTL'
_computing_structure_refinement 'SHELXL-97 (Sheldrick, 1997)'
_computing_structure_solution 'SHELXS-97 (Sheldrick, 1990)'
_diffrn_ambient_temperature 298(2)
_diffrn_measured_fraction_theta_full 1.000
_diffrn_measured_fraction_theta_max 1.000
_diffrn_measurement_device_type 'CCD area detector'
_diffrn_measurement_method 'phi and omega scans'
_diffrn_radiation_monochromator graphite
_diffrn_radiation_type MoK\a
_diffrn_radiation_wavelength 0.71073
_diffrn_reflns_av_R_equivalents 0.0453
_diffrn_reflns_av_sigmaI/netI 0.0440
_diffrn_reflns_limit_h_max 8
_diffrn_reflns_limit_h_min -8
_diffrn_reflns_limit_k_max 16
_diffrn_reflns_limit_k_min -16
_diffrn_reflns_limit_l_max 33
_diffrn_reflns_limit_l_min -33
_diffrn_reflns_number 28885
_diffrn_reflns_theta_full 23.12
_diffrn_reflns_theta_max 23.12
_diffrn_reflns_theta_min 1.35
_diffrn_source 'fine-focus sealed tube'
_exptl_absorpt_coefficient_mu 1.546
_exptl_absorpt_correction_type none
_exptl_crystal_colour green
_exptl_crystal_density_diffrn 1.519
_exptl_crystal_density_meas 1.519
_exptl_crystal_density_method 'not measured'
_exptl_crystal_description 'stable in air'
_exptl_crystal_F_000 1576
_exptl_crystal_recrystallization_method 'methanol solution'
_exptl_crystal_size_max 0.5
_exptl_crystal_size_mid 0.4
_exptl_crystal_size_min 0.4
_refine_diff_density_max 0.263
_refine_diff_density_min -0.282
_refine_diff_density_rms 0.051
_refine_ls_abs_structure_details 'Flack H D (1983), Acta Cryst. A39, 876-881'
_refine_ls_abs_structure_Flack -0.016(14)
_refine_ls_extinction_method none
_refine_ls_goodness_of_fit_ref 1.125
_refine_ls_hydrogen_treatment mixed
_refine_ls_matrix_type full
_refine_ls_number_parameters 426
_refine_ls_number_reflns 4706
_refine_ls_number_restraints 0
_refine_ls_restrained_S_all 1.125
_refine_ls_R_factor_all 0.0468
_refine_ls_R_factor_gt 0.0321
_refine_ls_shift/su_max 0.003
_refine_ls_shift/su_mean 0.000
_refine_ls_structure_factor_coef Fsqd
_refine_ls_weighting_details 'calc w=1/[\s^2^(Fo^2^)+(0.0331P)^2^+0.0000P] where P=(Fo^2^+2Fc^2^)/3'
_refine_ls_weighting_scheme calc
_refine_ls_wR_factor_gt 0.0678
_refine_ls_wR_factor_ref 0.0720
_reflns_number_gt 3888
_reflns_number_total 4706
_reflns_threshold_expression >2sigma(I)
_cod_data_source_file b709662c.txt
_cod_data_source_block ss2
_cod_database_code 7006182

loop_
_symmetry_equiv_pos_as_xyz
'x, y, z'
'-x+1/2, -y, z+1/2'
'-x, y+1/2, -z+1/2'
'x+1/2, -y+1/2, -z'

loop_
_atom_site_label
_atom_site_type_symbol
_atom_site_fract_x
_atom_site_fract_y
_atom_site_fract_z
_atom_site_U_iso_or_equiv
_atom_site_adp_type
_atom_site_occupancy
_atom_site_symmetry_multiplicity
_atom_site_calc_flag
_atom_site_refinement_flags
_atom_site_disorder_assembly
_atom_site_disorder_group
O5 O 0.9078(11) 0.7916(4) 0.99702(15) 0.205(4) Uani 1 1 d . . .
Cu1 Cu 0.81403(7) 0.56064(4) 0.906422(15) 0.04054(15) Uani 1 1 d . . .
Fe1 Fe 0.97116(8) 0.78568(4) 0.744758(18) 0.04087(17) Uani 1 1 d . . .
Fe2 Fe 1.00090(9) 0.50032(5) 1.103245(18) 0.05074(19) Uani 1 1 d . . .
N1 N 0.8496(4) 0.4830(2) 0.96050(9) 0.0382(9) Uani 1 1 d . . .
H1 H 0.7397 0.4632 0.9692 0.046 Uiso 1 1 calc R . .
N1A N 0.7396(4) 0.6011(2) 0.84565(10) 0.0349(8) Uani 1 1 d . . .
H105 H 0.7556 0.5535 0.8269 0.042 Uiso 1 1 calc R . .
O2 O 1.2203(4) 0.3922(2) 0.90294(10) 0.0613(9) Uani 1 1 d . . .
O1 O 1.0214(4) 0.49588(19) 0.88362(8) 0.0443(7) Uani 1 1 d . . .
O2A O 0.3434(4) 0.6784(2) 0.90108(11) 0.0704(10) Uani 1 1 d . . .
O1A O 0.5936(4) 0.6172(2) 0.92582(9) 0.0548(9) Uani 1 1 d . . .
O4 O 0.9844(5) 0.6806(3) 0.92560(12) 0.0587(10) Uani 1 1 d . . .
C12A C 0.5436(5) 0.6208(3) 0.84738(12) 0.0380(10) Uani 1 1 d . . .
H4 H 0.5181 0.6737 0.8288 0.046 Uiso 1 1 calc R . .
C13 C 1.0771(5) 0.4333(3) 0.90799(13) 0.0432(10) Uani 1 1 d . . .
C13A C 0.4875(6) 0.6414(3) 0.89495(14) 0.0466(11) Uani 1 1 d . . .
C12 C 0.9517(5) 0.4035(3) 0.94562(13) 0.0404(11) Uani 1 1 d . . .
H104 H 1.0234 0.3804 0.9703 0.048 Uiso 1 1 calc R . .
C4 C 0.7634(9) 0.4372(6) 1.10615(18) 0.095(2) Uani 1 1 d . . .
H9 H 0.6880 0.4374 1.1307 0.114 Uiso 1 1 calc R . .
C5 C 0.7599(7) 0.5002(4) 1.07194(15) 0.0685(15) Uani 1 1 d . . .
H8 H 0.6798 0.5481 1.0692 0.082 Uiso 1 1 calc R . .
C3 C 0.8957(10) 0.3746(4) 1.09805(18) 0.089(2) Uani 1 1 d . . .
H7 H 0.9234 0.3247 1.1155 0.107 Uiso 1 1 calc R . .
C1 C 0.8995(6) 0.4787(3) 1.04218(13) 0.0490(12) Uani 1 1 d . . .
C2 C 0.9827(9) 0.4006(3) 1.05788(15) 0.0733(16) Uani 1 1 d . . .
H6 H 1.0781 0.3707 1.0446 0.088 Uiso 1 1 calc R . .
C8 C 1.1833(10) 0.4966(5) 1.1526(2) 0.101(2) Uani 1 1 d . . .
H14 H 1.2215 0.4453 1.1676 0.121 Uiso 1 1 calc R . .
C6 C 1.1617(11) 0.6086(5) 1.1019(2) 0.100(2) Uani 1 1 d . . .
H11 H 1.1822 0.6449 1.0773 0.119 Uiso 1 1 calc R . .
C9 C 1.0403(9) 0.5520(5) 1.16456(16) 0.0868(18) Uani 1 1 d . . .
H13 H 0.9664 0.5441 1.1890 0.104 Uiso 1 1 calc R . .
C10 C 1.0273(10) 0.6217(4) 1.1333(2) 0.0907(19) Uani 1 1 d . . .
H12 H 0.9438 0.6684 1.1334 0.109 Uiso 1 1 calc R . .
C7 C 1.2600(9) 0.5322(7) 1.1135(3) 0.125(3) Uani 1 1 d . . .
H10 H 1.3582 0.5089 1.0984 0.150 Uiso 1 1 calc R . .
C11 C 0.9338(6) 0.5287(3) 0.99949(12) 0.0477(12) Uani 1 1 d . . .
H15A H 0.8867 0.5897 1.0020 0.057 Uiso 1 1 calc R . .
H15B H 1.0620 0.5331 0.9947 0.057 Uiso 1 1 calc R . .
C1A C 0.8277(5) 0.6962(3) 0.78021(12) 0.0389(11) Uani 1 1 d . . .
C5A C 0.7122(6) 0.7607(3) 0.76063(16) 0.0567(13) Uani 1 1 d . . .
H25 H 0.6343 0.7995 0.7753 0.068 Uiso 1 1 calc R . .
C10A C 1.0268(9) 0.9100(4) 0.7668(2) 0.0849(19) Uani 1 1 d . . .
H17 H 0.9454 0.9476 0.7811 0.102 Uiso 1 1 calc R . .
C6A C 1.1330(11) 0.8501(6) 0.7872(2) 0.109(3) Uani 1 1 d . . .
H16 H 1.1376 0.8397 0.8176 0.130 Uiso 1 1 calc R . .
C2A C 0.9200(7) 0.6520(3) 0.74612(16) 0.0694(15) Uani 1 1 d . . .
H22 H 1.0030 0.6058 0.7499 0.083 Uiso 1 1 calc R . .
C3A C 0.8672(10) 0.6887(4) 0.70567(19) 0.094(2) Uani 1 1 d . . .
H23 H 0.9103 0.6721 0.6779 0.113 Uiso 1 1 calc R . .
C8A C 1.1824(10) 0.8448(5) 0.7151(2) 0.093(2) Uani 1 1 d . . .
H19 H 1.2285 0.8294 0.6875 0.112 Uiso 1 1 calc R . .
C9A C 1.0537(9) 0.9083(4) 0.7233(2) 0.0759(17) Uani 1 1 d . . .
H18 H 0.9956 0.9438 0.7023 0.091 Uiso 1 1 calc R . .
C7A C 1.2328(7) 0.8070(5) 0.7562(4) 0.117(3) Uani 1 1 d . . .
H20 H 1.3171 0.7618 0.7610 0.141 Uiso 1 1 calc R . .
C4A C 0.7382(8) 0.7546(5) 0.71421(19) 0.091(2) Uani 1 1 d . . .
H24 H 0.6791 0.7890 0.6930 0.110 Uiso 1 1 calc R . .
C14A C 0.4365(6) 0.5403(3) 0.83011(14) 0.0485(12) Uani 1 1 d . . .
H26 H 0.3096 0.5504 0.8368 0.058 Uiso 1 1 calc R . .
C14 C 0.8234(6) 0.3292(3) 0.92962(13) 0.0480(11) Uani 1 1 d . . .
H27 H 0.7476 0.3554 0.9065 0.058 Uiso 1 1 calc R . .
O6 O 0.4315(12) 0.5114(5) 0.9959(2) 0.234(3) Uani 1 1 d . . .
C11A C 0.8513(5) 0.6781(3) 0.82868(13) 0.0404(11) Uani 1 1 d . . .
H28A H 0.8207 0.7323 0.8450 0.048 Uiso 1 1 calc R . .
H28B H 0.9765 0.6649 0.8344 0.048 Uiso 1 1 calc R . .
O3A O 0.4939(5) 0.4610(2) 0.85302(13) 0.0631(10) Uani 1 1 d . . .
O3 O 0.7098(4) 0.3056(2) 0.96597(11) 0.0536(9) Uani 1 1 d . . .
C15A C 0.4560(7) 0.5270(3) 0.78082(14) 0.0680(15) Uani 1 1 d . . .
H30A H 0.3843 0.4765 0.7716 0.102 Uiso 1 1 calc R . .
H30B H 0.5793 0.5155 0.7738 0.102 Uiso 1 1 calc R . .
H30C H 0.4168 0.5805 0.7657 0.102 Uiso 1 1 calc R . .
C15 C 0.9153(7) 0.2469(3) 0.91015(17) 0.0731(16) Uani 1 1 d . . .
H29A H 0.8266 0.2039 0.9009 0.110 Uiso 1 1 calc R . .
H29B H 0.9912 0.2199 0.9321 0.110 Uiso 1 1 calc R . .
H29C H 0.9861 0.2648 0.8851 0.110 Uiso 1 1 calc R . .
O7 O 0.3522(6) 0.3211(4) 0.97939(16) 0.0836(16) Uani 1 1 d . . .
H201 H 0.966(6) 0.725(3) 0.9509(13) 0.056(13) Uiso 1 1 d . . .
H106 H 0.433(6) 0.437(4) 0.8660(15) 0.059(19) Uiso 1 1 d . . .
H107 H 0.742(6) 0.268(3) 0.9803(15) 0.056(19) Uiso 1 1 d . . .
H101 H 1.069(6) 0.679(3) 0.9178(16) 0.050(19) Uiso 1 1 d . . .
H206 H 0.428(6) 0.316(4) 0.9785(17) 0.038(18) Uiso 1 1 d . . .

loop_
_atom_site_aniso_label
_atom_site_aniso_U_11
_atom_site_aniso_U_22
_atom_site_aniso_U_33
_atom_site_aniso_U_23
_atom_site_aniso_U_13
_atom_site_aniso_U_12
O5 0.353(11) 0.181(6) 0.082(3) -0.060(4) -0.023(5) 0.051(6)
Cu1 0.0411(3) 0.0470(3) 0.0335(3) 0.0064(3) 0.0068(2) 0.0023(3)
Fe1 0.0426(4) 0.0427(4) 0.0373(3) 0.0068(3) 0.0026(3) -0.0087(3)
Fe2 0.0589(4) 0.0579(4) 0.0354(3) -0.0033(3) 0.0004(3) -0.0019(4)
N1 0.037(2) 0.046(2) 0.0316(17) -0.0011(16) 0.0034(15) -0.0022(18)
N1A 0.0288(18) 0.036(2) 0.0395(19) 0.0045(16) 0.0053(14) -0.0014(15)
O2 0.0432(19) 0.076(2) 0.065(2) 0.0256(18) 0.0180(17) 0.0155(18)
O1 0.0493(18) 0.0483(17) 0.0352(14) 0.0084(14) 0.0130(14) 0.0073(17)
O2A 0.0417(18) 0.075(2) 0.095(3) -0.009(2) 0.0223(18) 0.0111(19)
O1A 0.0500(19) 0.072(2) 0.0423(18) -0.0025(17) 0.0130(16) 0.0080(18)
O4 0.047(2) 0.066(3) 0.063(2) -0.0122(18) 0.0096(19) -0.007(2)
C12A 0.028(2) 0.042(3) 0.045(2) 0.0059(19) 0.0055(18) -0.002(2)
C13 0.038(3) 0.050(3) 0.042(2) 0.011(3) 0.004(2) 0.001(2)
C13A 0.044(3) 0.039(3) 0.057(3) 0.004(2) 0.012(3) -0.004(2)
C12 0.042(3) 0.046(3) 0.034(2) 0.0087(19) 0.0074(19) 0.002(2)
C4 0.100(5) 0.133(6) 0.054(4) 0.019(4) 0.000(3) -0.050(5)
C5 0.057(3) 0.102(4) 0.046(3) 0.009(3) 0.007(2) -0.010(3)
C3 0.163(6) 0.062(4) 0.043(3) 0.011(3) -0.018(4) -0.021(4)
C1 0.063(3) 0.048(3) 0.036(2) 0.007(2) -0.006(2) -0.005(3)
C2 0.116(5) 0.058(3) 0.046(3) -0.004(2) -0.009(3) 0.010(4)
C8 0.090(5) 0.126(6) 0.086(5) -0.022(5) -0.040(4) 0.014(5)
C6 0.106(6) 0.110(6) 0.083(5) -0.006(4) 0.002(5) -0.062(5)
C9 0.113(5) 0.102(5) 0.046(3) -0.020(4) -0.012(3) 0.007(5)
C10 0.129(6) 0.071(4) 0.072(4) -0.018(3) -0.001(5) -0.010(4)
C7 0.051(4) 0.210(11) 0.115(7) -0.060(7) 0.007(4) -0.021(5)
C11 0.055(3) 0.048(3) 0.040(2) 0.003(2) 0.003(2) 0.000(2)
C1A 0.039(2) 0.040(3) 0.037(2) 0.007(2) 0.003(2) -0.010(2)
C5A 0.043(3) 0.066(4) 0.061(3) 0.021(3) -0.006(2) -0.007(3)
C10A 0.101(5) 0.062(4) 0.091(5) -0.019(3) 0.025(4) -0.037(4)
C6A 0.105(6) 0.138(8) 0.082(5) 0.039(5) -0.038(4) -0.088(6)
C2A 0.110(4) 0.044(3) 0.054(3) -0.003(3) 0.029(3) -0.021(3)
C3A 0.157(7) 0.079(5) 0.047(3) -0.010(3) 0.022(4) -0.055(5)
C8A 0.074(4) 0.105(6) 0.101(5) -0.012(4) 0.045(4) -0.037(5)
C9A 0.088(5) 0.062(4) 0.078(4) 0.017(3) 0.008(3) -0.028(4)
C7A 0.031(3) 0.107(7) 0.215(10) 0.055(7) -0.021(5) -0.017(3)
C4A 0.088(5) 0.128(7) 0.058(4) 0.037(4) -0.033(3) -0.067(4)
C14A 0.031(3) 0.054(3) 0.061(3) 0.009(2) 0.003(2) -0.005(2)
C14 0.054(3) 0.052(3) 0.038(2) 0.009(2) 0.006(2) -0.006(3)
O6 0.199(7) 0.248(8) 0.255(9) 0.029(7) 0.012(6) -0.009(6)
C11A 0.031(2) 0.044(3) 0.046(2) 0.013(2) 0.0014(18) -0.007(2)
O3A 0.056(2) 0.049(2) 0.085(2) 0.0131(19) 0.019(2) -0.003(2)
O3 0.0446(19) 0.057(3) 0.059(2) 0.0158(19) 0.0067(17) -0.0062(18)
C15A 0.065(3) 0.083(4) 0.056(3) -0.009(3) -0.002(3) -0.009(3)
C15 0.094(4) 0.048(3) 0.077(4) -0.014(3) 0.024(3) -0.011(3)
O7 0.048(3) 0.111(4) 0.091(3) 0.045(2) 0.014(2) 0.018(3)

loop_
_atom_type_symbol
_atom_type_description
_atom_type_scat_dispersion_real
_atom_type_scat_dispersion_imag
_atom_type_scat_source
C C 0.0033 0.0016 'International Tables Vol C Tables 4.2.6.8 and 6.1.1.4'
H H 0.0000 0.0000 'International Tables Vol C Tables 4.2.6.8 and 6.1.1.4'
N N 0.0061 0.0033 'International Tables Vol C Tables 4.2.6.8 and 6.1.1.4'
O O 0.0106 0.0060 'International Tables Vol C Tables 4.2.6.8 and 6.1.1.4'
Fe Fe 0.3463 0.8444 'International Tables Vol C Tables 4.2.6.8 and 6.1.1.4'
Cu Cu 0.3201 1.2651 'International Tables Vol C Tables 4.2.6.8 and 6.1.1.4'

loop_
_geom_angle_atom_site_label_1
_geom_angle_atom_site_label_2
_geom_angle_atom_site_label_3
_geom_angle
_geom_angle_site_symmetry_1
_geom_angle_site_symmetry_3
_geom_angle_publ_flag
O1A Cu1 O1 174.49(13) . . ?
O1A Cu1 N1A 85.00(12) . . ?
O1 Cu1 N1A 92.46(12) . . ?
O1A Cu1 N1 96.47(13) . . ?
O1 Cu1 N1 84.37(12) . . ?
N1A Cu1 N1 161.30(13) . . ?
O1A Cu1 O4 93.55(15) . . ?
O1 Cu1 O4 91.67(14) . . ?
N1A Cu1 O4 99.01(14) . . ?
N1 Cu1 O4 99.50(13) . . ?
C10A Fe1 C6A 39.1(3) . . ?
C10A Fe1 C7A 66.2(3) . . ?
C6A Fe1 C7A 39.5(3) . . ?
C10A Fe1 C1A 122.6(2) . . ?
C6A Fe1 C1A 107.0(2) . . ?
C7A Fe1 C1A 122.0(3) . . ?
C10A Fe1 C2A 159.3(3) . . ?
C6A Fe1 C2A 124.6(3) . . ?
C7A Fe1 C2A 109.6(3) . . ?
C1A Fe1 C2A 40.73(17) . . ?
C10A Fe1 C3A 158.6(3) . . ?
C6A Fe1 C3A 161.2(4) . . ?
C7A Fe1 C3A 126.0(4) . . ?
C1A Fe1 C3A 68.80(19) . . ?
C2A Fe1 C3A 40.5(2) . . ?
C10A Fe1 C8A 65.6(3) . . ?
C6A Fe1 C8A 66.8(3) . . ?
C7A Fe1 C8A 41.1(3) . . ?
C1A Fe1 C8A 160.0(3) . . ?
C2A Fe1 C8A 125.7(3) . . ?
C3A Fe1 C8A 110.5(3) . . ?
C10A Fe1 C4A 122.7(3) . . ?
C6A Fe1 C4A 156.8(4) . . ?
C7A Fe1 C4A 161.9(4) . . ?
C1A Fe1 C4A 68.6(2) . . ?
C2A Fe1 C4A 67.9(3) . . ?
C3A Fe1 C4A 40.4(2) . . ?
C8A Fe1 C4A 124.7(3) . . ?
C10A Fe1 C9A 38.7(2) . . ?
C6A Fe1 C9A 66.1(3) . . ?
C7A Fe1 C9A 67.5(3) . . ?
C1A Fe1 C9A 157.4(2) . . ?
C2A Fe1 C9A 160.8(2) . . ?
C3A Fe1 C9A 124.6(2) . . ?
C8A Fe1 C9A 39.6(2) . . ?
C4A Fe1 C9A 108.6(3) . . ?
C10A Fe1 C5A 106.7(2) . . ?
C6A Fe1 C5A 120.7(3) . . ?
C7A Fe1 C5A 156.4(4) . . ?
C1A Fe1 C5A 41.04(16) . . ?
C2A Fe1 C5A 68.6(2) . . ?
C3A Fe1 C5A 69.0(2) . . ?
C8A Fe1 C5A 158.7(3) . . ?
C4A Fe1 C5A 41.0(2) . . ?
C9A Fe1 C5A 122.0(2) . . ?
C6 Fe2 C4 154.6(4) . . ?
C6 Fe2 C7 40.6(3) . . ?
C4 Fe2 C7 161.9(4) . . ?
C6 Fe2 C2 127.7(3) . . ?
C4 Fe2 C2 68.3(3) . . ?
C7 Fe2 C2 109.9(3) . . ?
C6 Fe2 C8 68.4(3) . . ?
C4 Fe2 C8 123.5(3) . . ?
C7 Fe2 C8 41.0(3) . . ?
C2 Fe2 C8 121.8(3) . . ?
C6 Fe2 C1 109.4(2) . . ?
C4 Fe2 C1 68.6(2) . . ?
C7 Fe2 C1 122.5(3) . . ?
C2 Fe2 C1 40.42(18) . . ?
C8 Fe2 C1 157.3(3) . . ?
C6 Fe2 C10 40.6(3) . . ?
C4 Fe2 C10 118.7(3) . . ?
C7 Fe2 C10 68.2(3) . . ?
C2 Fe2 C10 163.9(2) . . ?
C8 Fe2 C10 68.1(3) . . ?
C1 Fe2 C10 125.9(2) . . ?
C6 Fe2 C3 165.0(4) . . ?
C4 Fe2 C3 39.9(2) . . ?
C7 Fe2 C3 126.8(4) . . ?
C2 Fe2 C3 41.4(2) . . ?
C8 Fe2 C3 107.1(3) . . ?
C1 Fe2 C3 68.8(2) . . ?
C10 Fe2 C3 152.7(3) . . ?
C6 Fe2 C9 68.3(3) . . ?
C4 Fe2 C9 105.3(3) . . ?
C7 Fe2 C9 68.4(3) . . ?
C2 Fe2 C9 155.1(2) . . ?
C8 Fe2 C9 40.3(2) . . ?
C1 Fe2 C9 161.7(3) . . ?
C10 Fe2 C9 40.5(2) . . ?
C3 Fe2 C9 118.3(3) . . ?
C6 Fe2 C5 121.5(3) . . ?
C4 Fe2 C5 40.3(2) . . ?
C7 Fe2 C5 157.2(3) . . ?
C2 Fe2 C5 67.9(2) . . ?
C8 Fe2 C5 160.1(3) . . ?
C1 Fe2 C5 40.80(18) . . ?
C10 Fe2 C5 107.2(3) . . ?
C3 Fe2 C5 67.7(3) . . ?
C9 Fe2 C5 123.6(3) . . ?
C12 N1 C11 112.6(3) . . ?
C12 N1 Cu1 106.0(2) . . ?
C11 N1 Cu1 115.9(2) . . ?
C12A N1A C11A 114.1(3) . . ?
C12A N1A Cu1 107.3(2) . . ?
C11A N1A Cu1 112.6(2) . . ?
C13 O1 Cu1 114.8(2) . . ?
C13A O1A Cu1 115.3(3) . . ?
N1A C12A C14A 110.4(3) . . ?
N1A C12A C13A 109.9(3) . . ?
C14A C12A C13A 109.5(3) . . ?
O2 C13 O1 125.2(4) . . ?
O2 C13 C12 118.5(4) . . ?
O1 C13 C12 116.3(4) . . ?
O2A C13A O1A 124.2(4) . . ?
O2A C13A C12A 118.3(4) . . ?
O1A C13A C12A 117.5(4) . . ?
N1 C12 C14 110.2(3) . . ?
N1 C12 C13 108.2(3) . . ?
C14 C12 C13 110.6(3) . . ?
C3 C4 C5 109.4(5) . . ?
C3 C4 Fe2 70.7(4) . . ?
C5 C4 Fe2 70.9(3) . . ?
C4 C5 C1 107.9(5) . . ?
C4 C5 Fe2 68.8(3) . . ?
C1 C5 Fe2 69.1(3) . . ?
C4 C3 C2 107.3(5) . . ?
C4 C3 Fe2 69.4(3) . . ?
C2 C3 Fe2 69.1(3) . . ?
C2 C1 C5 107.4(4) . . ?
C2 C1 C11 128.4(4) . . ?
C5 C1 C11 124.0(4) . . ?
C2 C1 Fe2 69.7(2) . . ?
C5 C1 Fe2 70.1(2) . . ?
C11 C1 Fe2 129.8(3) . . ?
C1 C2 C3 108.0(5) . . ?
C1 C2 Fe2 69.9(3) . . ?
C3 C2 Fe2 69.5(3) . . ?
C9 C8 C7 108.0(7) . . ?
C9 C8 Fe2 70.1(3) . . ?
C7 C8 Fe2 69.4(4) . . ?
C7 C6 C10 108.7(7) . . ?
C7 C6 Fe2 70.3(4) . . ?
C10 C6 Fe2 70.5(3) . . ?
C8 C9 C10 108.0(6) . . ?
C8 C9 Fe2 69.6(3) . . ?
C10 C9 Fe2 69.6(3) . . ?
C6 C10 C9 107.9(6) . . ?
C6 C10 Fe2 69.0(3) . . ?
C9 C10 Fe2 69.9(3) . . ?
C6 C7 C8 107.4(7) . . ?
C6 C7 Fe2 69.2(4) . . ?
C8 C7 Fe2 69.6(4) . . ?
N1 C11 C1 112.3(3) . . ?
C2A C1A C5A 107.9(4) . . ?
C2A C1A C11A 125.2(4) . . ?
C5A C1A C11A 126.9(4) . . ?
C2A C1A Fe1 69.7(2) . . ?
C5A C1A Fe1 70.0(2) . . ?
C11A C1A Fe1 125.1(3) . . ?
C1A C5A C4A 106.7(5) . . ?
C1A C5A Fe1 68.9(2) . . ?
C4A C5A Fe1 69.3(3) . . ?
C9A C10A C6A 110.7(7) . . ?
C9A C10A Fe1 71.6(3) . . ?
C6A C10A Fe1 70.6(4) . . ?
C10A C6A C7A 108.5(7) . . ?
C10A C6A Fe1 70.3(3) . . ?
C7A C6A Fe1 70.4(4) . . ?
C3A C2A C1A 108.9(5) . . ?
C3A C2A Fe1 69.8(3) . . ?
C1A C2A Fe1 69.6(3) . . ?
C2A C3A C4A 107.7(5) . . ?
C2A C3A Fe1 69.7(3) . . ?
C4A C3A Fe1 70.1(3) . . ?
C9A C8A C7A 107.4(6) . . ?
C9A C8A Fe1 70.5(3) . . ?
C7A C8A Fe1 69.2(3) . . ?
C10A C9A C8A 107.3(6) . . ?
C10A C9A Fe1 69.7(3) . . ?
C8A C9A Fe1 69.9(3) . . ?
C6A C7A C8A 106.0(7) . . ?
C6A C7A Fe1 70.0(3) . . ?
C8A C7A Fe1 69.7(3) . . ?
C3A C4A C5A 108.8(5) . . ?
C3A C4A Fe1 69.5(3) . . ?
C5A C4A Fe1 69.7(3) . . ?
O3A C14A C15A 110.0(4) . . ?
O3A C14A C12A 108.5(3) . . ?
C15A C14A C12A 112.9(4) . . ?
O3 C14 C15 111.7(4) . . ?
O3 C14 C12 107.6(3) . . ?
C15 C14 C12 114.5(4) . . ?
C1A C11A N1A 113.8(3) . . ?

loop_
_geom_bond_atom_site_label_1
_geom_bond_atom_site_label_2
_geom_bond_distance
_geom_bond_site_symmetry_2
_geom_bond_publ_flag
Cu1 O1A 1.937(3) . ?
Cu1 O1 1.946(3) . ?
Cu1 N1A 2.009(3) . ?
Cu1 N1 2.014(3) . ?
Cu1 O4 2.258(4) . ?
Fe1 C10A 1.998(5) . ?
Fe1 C6A 2.003(6) . ?
Fe1 C7A 2.008(5) . ?
Fe1 C1A 2.011(4) . ?
Fe1 C2A 2.013(5) . ?
Fe1 C3A 2.014(5) . ?
Fe1 C8A 2.015(5) . ?
Fe1 C4A 2.022(5) . ?
Fe1 C9A 2.022(5) . ?
Fe1 C5A 2.026(5) . ?
Fe2 C6 2.002(6) . ?
Fe2 C4 2.006(6) . ?
Fe2 C7 2.016(6) . ?
Fe2 C2 2.017(5) . ?
Fe2 C8 2.019(5) . ?
Fe2 C1 2.020(4) . ?
Fe2 C10 2.021(5) . ?
Fe2 C3 2.024(6) . ?
Fe2 C9 2.025(5) . ?
Fe2 C5 2.033(5) . ?
N1 C12 1.471(5) . ?
N1 C11 1.496(5) . ?
N1A C12A 1.494(5) . ?
N1A C11A 1.501(5) . ?
O2 C13 1.239(5) . ?
O1 C13 1.253(5) . ?
O2A C13A 1.221(5) . ?
O1A C13A 1.275(5) . ?
C12A C14A 1.526(6) . ?
C12A C13A 1.527(5) . ?
C13 C12 1.537(5) . ?
C12 C14 1.536(6) . ?
C4 C3 1.375(8) . ?
C4 C5 1.392(8) . ?
C5 C1 1.413(6) . ?
C3 C2 1.429(8) . ?
C1 C2 1.395(6) . ?
C1 C11 1.508(5) . ?
C8 C9 1.394(8) . ?
C8 C7 1.412(9) . ?
C6 C7 1.393(9) . ?
C6 C10 1.394(8) . ?
C9 C10 1.401(8) . ?
C1A C2A 1.401(6) . ?
C1A C5A 1.415(6) . ?
C1A C11A 1.499(5) . ?
C5A C4A 1.419(7) . ?
C10A C9A 1.331(7) . ?
C10A C6A 1.339(9) . ?
C6A C7A 1.357(10) . ?
C2A C3A 1.394(7) . ?
C3A C4A 1.395(8) . ?
C8A C9A 1.366(8) . ?
C8A C7A 1.413(9) . ?
C14A O3A 1.427(5) . ?
C14A C15A 1.509(6) . ?
C14 O3 1.431(5) . ?
C14 C15 1.515(6) . ?
